data_4313957
loop_
_publ_author_name
'Augusto Cingolani'
Effendy
'John V. Hanna'
'Maura Pellei'
'Claudio Pettinari'
'Carlo Santini'
'Brian W. Skelton'
'Allan H. White'

_publ_contact_author_address
;
   Department of Chemistry
   University of Western Australia
   35 Stirling Highway
   Crawley
   Western Australia 6009
   Australia
;
_publ_contact_author_email bws@crystal.uwa.edu.au
_publ_contact_author_fax (+61)_08_9380_1118
_publ_contact_author_name 'Skelton, B. W.'
_publ_contact_author_phone (+61)_08-9380_3481
_publ_section_title
;
 Crystal Structures and Vibrational and Solution and Solid-State (CPMAS)
 NMR Spectroscopic Studies in Triphenyl Phosphine, Arsine, and Stibine
 Silver(I) Bromate Systems, (R3E)xAgBrO3 (E = P, As, Sb;x= 1-4)
;
_journal_name_full 'Inorganic Chemistry'
_journal_page_first 4938
_journal_page_last 4948
_journal_paper_doi 10.1021/ic034243e
_journal_volume 42
_journal_year 2003
_chemical_formula_sum 'C72 H60 Ag4 Br4 O12 P4'
_chemical_formula_weight 1992.24
_space_group_IT_number 2
_symmetry_cell_setting triclinic
_symmetry_space_group_name_Hall '-P 1'
_symmetry_space_group_name_H-M 'P -1'
_audit_creation_date 00-12-10
_audit_creation_method Xtal3.6
_cell_angle_alpha 81.066(4)
_cell_angle_beta 73.708(4)
_cell_angle_gamma 86.966(4)
_cell_formula_units_Z 1
_cell_length_a 8.850(2)
_cell_length_b 14.086(3)
_cell_length_c 14.738(3)
_cell_measurement_reflns_used 6695
_cell_measurement_temperature 150
_cell_measurement_theta_max 28.6
_cell_measurement_theta_min 2.6
_cell_volume 1742.0(6)
_computing_cell_refinement 'Siemens SAINT (Siemens, 1995)'
_computing_data_collection 'Siemens SMART (Siemens, 1995)'
_computing_data_reduction 'xtal ADDREF SORTRF'
_computing_molecular_graphics xtal
_computing_publication_material 'xtal BONDLA CIFIO'
_computing_structure_refinement 'xtal CRYLSQ'
_computing_structure_solution xtal
_diffrn_ambient_temperature 150
_diffrn_measurement_device_type
;
Bruker SMART CCD diffractometer
;
_diffrn_measurement_method '\w scans'
_diffrn_radiation_detector 'CCD area detector'
_diffrn_radiation_monochromator graphite
_diffrn_radiation_source 'sealed tube'
_diffrn_radiation_type 'Mo K\a'
_diffrn_radiation_wavelength .71073
_diffrn_reflns_av_R_equivalents .057
_diffrn_reflns_av_sigmaI/netI .069
_diffrn_reflns_limit_h_max 15
_diffrn_reflns_limit_h_min -14
_diffrn_reflns_limit_k_max 23
_diffrn_reflns_limit_k_min -23
_diffrn_reflns_limit_l_max 25
_diffrn_reflns_limit_l_min 0
_diffrn_reflns_number 35023
_diffrn_reflns_theta_max 37.92
_diffrn_reflns_theta_min 1.91
_diffrn_standards_decay_% 0
_exptl_absorpt_coefficient_mu 3.555
_exptl_absorpt_correction_T_max .80
_exptl_absorpt_correction_T_min .40
_exptl_absorpt_correction_type multi-scan
_exptl_absorpt_process_details
;
 SADABS; Sheldrick, 1996
;
_exptl_crystal_colour colourless
_exptl_crystal_density_diffrn 1.899
_exptl_crystal_description plate
_exptl_crystal_F_000 976
_exptl_crystal_size_max .45
_exptl_crystal_size_mid .25
_exptl_crystal_size_min .08
_refine_diff_density_max 1.316
_refine_diff_density_min -1.842
_refine_ls_extinction_coef 1805(166)
_refine_ls_extinction_expression 'Eq22 p292 "Cryst. Comp." Munksgaard 1970'
_refine_ls_extinction_method Zachariasen
_refine_ls_goodness_of_fit_all 1.174
_refine_ls_goodness_of_fit_ref 1.244
_refine_ls_hydrogen_treatment noref
_refine_ls_matrix_type full
_refine_ls_number_constraints 0
_refine_ls_number_parameters 434
_refine_ls_number_reflns 13359
_refine_ls_number_restraints 0
_refine_ls_R_factor_all .059
_refine_ls_R_factor_gt .038
_refine_ls_shift/su_max .076
_refine_ls_shift/su_mean .003
_refine_ls_structure_factor_coef F
_refine_ls_weighting_scheme calc
_refine_ls_wR_factor_all .047
_refine_ls_wR_factor_ref .043
_reflns_d_resolution_high .578
_reflns_d_resolution_low 10.658
_reflns_Friedel_coverage 0
_reflns_limit_h_max 15
_reflns_limit_h_min 0
_reflns_limit_k_max 23
_reflns_limit_k_min -23
_reflns_limit_l_max 25
_reflns_limit_l_min -23
_reflns_number_gt 13359
_reflns_number_total 17654
_reflns_threshold_expression 'F    > 4.00 sig(F   )'
_cod_data_source_file ic034243esi20030306_065235.cif
_cod_data_source_block cpmar5
_cod_original_sg_symbol_Hall -p_1
_cod_database_code 4313957

loop_
_symmetry_equiv_pos_as_xyz
+x,+y,+z
-x,-y,-z

loop_
_atom_site_label
_atom_site_fract_x
_atom_site_fract_y
_atom_site_fract_z
_atom_site_U_iso_or_equiv
_atom_site_adp_type
_atom_site_calc_flag
_atom_site_calc_attached_atom
_atom_site_occupancy
_atom_site_disorder_assembly
_atom_site_disorder_group
Ag1 .64715(2) .795954(12) .454744(14) .02052(11) Uani ? ? 1.00000 ? ?
Ag2 .59482(2) .531600(13) .368143(12) .01819(11) Uani ? ? 1.00000 ? ?
Br1 .31833(3) .682641(15) .487311(16) .01455(13) Uani ? ? 1.00000 ? ?
O11 .3664(2) .56536(11) .49747(12) .0177(10) Uani ? ? 1.00000 ? ?
O12 .4104(2) .72742(13) .55438(13) .0199(11) Uani ? ? 1.00000 ? ?
O13 .4141(3) .72347(14) .37700(13) .0278(13) Uani ? ? 1.00000 ? ?
Br2 .82622(3) .601464(16) .511596(17) .01666(14) Uani ? ? 1.00000 ? ?
O21 .7602(2) .63281(12) .41443(13) .0192(11) Uani ? ? 1.00000 ? ?
O22 .7548(2) .69121(13) .57216(13) .0223(12) Uani ? ? 1.00000 ? ?
O23 1.0170(2) .61697(15) .47146(17) .0314(15) Uani ? ? 1.00000 ? ?
P1 .74716(7) .93900(4) .35223(4) .0148(3) Uani ? ? 1.00000 ? ?
C111 .8297(3) 1.02529(15) .40450(16) .0143(12) Uani ? ? 1.00000 ? ?
C112 .7784(3) 1.02161(17) .50410(17) .0183(13) Uani ? ? 1.00000 ? ?
C113 .8368(3) 1.08622(18) .54777(17) .0200(14) Uani ? ? 1.00000 ? ?
C114 .9466(3) 1.15406(17) .49321(19) .0193(14) Uani ? ? 1.00000 ? ?
C115 .9967(3) 1.15921(17) .39503(18) .0193(14) Uani ? ? 1.00000 ? ?
C116 .9388(3) 1.09439(16) .35039(17) .0177(13) Uani ? ? 1.00000 ? ?
C121 .9077(3) .91436(16) .24898(17) .0170(13) Uani ? ? 1.00000 ? ?
C122 .9947(3) .82889(18) .2580(2) .0231(16) Uani ? ? 1.00000 ? ?
C123 1.1246(4) .8091(2) .1838(2) .031(2) Uani ? ? 1.00000 ? ?
C124 1.1693(3) .8746(2) .1005(2) .0283(18) Uani ? ? 1.00000 ? ?
C125 1.0831(3) .9586(2) .09089(19) .0243(16) Uani ? ? 1.00000 ? ?
C126 .9521(3) .97834(17) .16444(18) .0196(14) Uani ? ? 1.00000 ? ?
C131 .6053(3) 1.00967(16) .30013(17) .0160(13) Uani ? ? 1.00000 ? ?
C132 .5622(3) 1.10314(17) .31700(17) .0180(13) Uani ? ? 1.00000 ? ?
C133 .4443(3) 1.15170(18) .28183(19) .0222(15) Uani ? ? 1.00000 ? ?
C134 .3706(3) 1.1074(2) .2287(2) .0252(16) Uani ? ? 1.00000 ? ?
C135 .4135(3) 1.0134(2) .2106(2) .0288(19) Uani ? ? 1.00000 ? ?
C136 .5283(3) .96441(19) .2481(2) .0245(17) Uani ? ? 1.00000 ? ?
P2 .56439(7) .52184(4) .21665(4) .0146(3) Uani ? ? 1.00000 ? ?
C211 .6926(3) .43687(16) .14843(16) .0160(13) Uani ? ? 1.00000 ? ?
C212 .7119(3) .34584(18) .19711(18) .0210(14) Uani ? ? 1.00000 ? ?
C213 .8079(3) .27748(19) .1490(2) .0269(17) Uani ? ? 1.00000 ? ?
C214 .8862(3) .2994(2) .0529(2) .0287(18) Uani ? ? 1.00000 ? ?
C215 .8692(4) .3902(2) .0041(2) .0294(18) Uani ? ? 1.00000 ? ?
C216 .7725(3) .45891(19) .05137(18) .0219(15) Uani ? ? 1.00000 ? ?
C221 .5953(3) .63670(16) .13820(16) .0165(13) Uani ? ? 1.00000 ? ?
C222 .6990(3) .70193(18) .15099(18) .0211(15) Uani ? ? 1.00000 ? ?
C223 .7278(3) .7889(2) .0912(2) .0260(17) Uani ? ? 1.00000 ? ?
C224 .6527(3) .81335(18) .0196(2) .0257(16) Uani ? ? 1.00000 ? ?
C225 .5484(3) .74933(18) .00700(18) .0228(15) Uani ? ? 1.00000 ? ?
C226 .5201(3) .66090(17) .06602(18) .0194(14) Uani ? ? 1.00000 ? ?
C231 .3668(3) .48837(16) .21934(16) .0158(12) Uani ? ? 1.00000 ? ?
C232 .3381(3) .41138(18) .17708(18) .0203(14) Uani ? ? 1.00000 ? ?
C233 .1833(3) .3880(2) .1844(2) .0268(18) Uani ? ? 1.00000 ? ?
C234 .0586(3) .4414(2) .2321(2) .0288(18) Uani ? ? 1.00000 ? ?
C235 .0870(3) .5188(2) .2739(2) .0270(17) Uani ? ? 1.00000 ? ?
C236 .2399(3) .54114(18) .26823(18) .0206(14) Uani ? ? 1.00000 ? ?
H112 .70325 .97467 .54186 .02300 Uiso ? ? 1.00000 ? ?
H113 .80168 1.08370 .61549 .02600 Uiso ? ? 1.00000 ? ?
H114 .98727 1.19768 .52390 .02400 Uiso ? ? 1.00000 ? ?
H115 1.07121 1.20632 .35782 .02400 Uiso ? ? 1.00000 ? ?
H116 .97393 1.09788 .28221 .02300 Uiso ? ? 1.00000 ? ?
H122 .96370 .78372 .31560 .02900 Uiso ? ? 1.00000 ? ?
H123 1.18301 .74996 .19013 .03900 Uiso ? ? 1.00000 ? ?
H124 1.25924 .86167 .04987 .03600 Uiso ? ? 1.00000 ? ?
H125 1.11296 1.00319 .03321 .03100 Uiso ? ? 1.00000 ? ?
H126 .89259 1.03617 .15675 .02500 Uiso ? ? 1.00000 ? ?
H132 .61394 1.13409 .35303 .02300 Uiso ? ? 1.00000 ? ?
H133 .41498 1.21568 .29446 .02800 Uiso ? ? 1.00000 ? ?
H134 .28957 1.14056 .20424 .03100 Uiso ? ? 1.00000 ? ?
H135 .36342 .98263 .17337 .03600 Uiso ? ? 1.00000 ? ?
H136 .55418 .89954 .23808 .03100 Uiso ? ? 1.00000 ? ?
H212 .65938 .33033 .26338 .02600 Uiso ? ? 1.00000 ? ?
H213 .82035 .21517 .18288 .03400 Uiso ? ? 1.00000 ? ?
H214 .95173 .25228 .01973 .03600 Uiso ? ? 1.00000 ? ?
H215 .92390 .40545 -.06238 .03800 Uiso ? ? 1.00000 ? ?
H216 .76066 .52142 .01790 .02900 Uiso ? ? 1.00000 ? ?
H222 .75041 .68571 .20049 .02700 Uiso ? ? 1.00000 ? ?
H223 .79910 .83366 .09953 .03200 Uiso ? ? 1.00000 ? ?
H224 .67258 .87355 -.02079 .03200 Uiso ? ? 1.00000 ? ?
H225 .49679 .76618 -.04192 .02900 Uiso ? ? 1.00000 ? ?
H226 .44866 .61691 .05730 .02400 Uiso ? ? 1.00000 ? ?
H232 .42470 .37537 .14307 .02600 Uiso ? ? 1.00000 ? ?
H233 .16388 .33486 .15585 .03300 Uiso ? ? 1.00000 ? ?
H234 -.04675 .42569 .23662 .03700 Uiso ? ? 1.00000 ? ?
H235 .00137 .55585 .30640 .03400 Uiso ? ? 1.00000 ? ?
H236 .25961 .59326 .29754 .02700 Uiso ? ? 1.00000 ? ?

loop_
_atom_site_aniso_label
_atom_site_aniso_U_11
_atom_site_aniso_U_22
_atom_site_aniso_U_33
_atom_site_aniso_U_12
_atom_site_aniso_U_13
_atom_site_aniso_U_23
Ag1 .02070(8) .01256(7) .02529(9) -.00444(6) -.00371(7) .00283(6)
Ag2 .02123(8) .02217(8) .01307(7) -.00052(6) -.00661(6) -.00471(6)
Br1 .01415(9) .01127(9) .01919(10) .00066(7) -.00613(8) -.00259(7)
O11 .0218(8) .0104(6) .0205(8) .0010(6) -.0061(6) -.0010(6)
O12 .0191(8) .0223(8) .0202(8) -.0053(6) -.0057(6) -.0063(7)
O13 .0414(11) .0219(9) .0173(8) -.0027(8) -.0075(8) .0048(7)
Br2 .01779(10) .01243(9) .02240(11) -.00219(7) -.01018(8) -.00120(8)
O21 .0235(8) .0152(7) .0211(8) -.0032(6) -.0107(7) .0002(6)
O22 .0249(9) .0219(8) .0228(9) .0026(7) -.0096(7) -.0071(7)
O23 .0148(8) .0317(10) .0538(14) .0024(7) -.0124(9) -.0200(10)
P1 .0153(2) .0111(2) .0172(3) -.00236(18) -.0036(2) -.00035(19)
C111 .0140(9) .0120(8) .0165(9) -.0005(6) -.0043(7) -.0005(7)
C112 .0191(10) .0162(9) .0177(10) -.0025(7) -.0029(8) .0002(8)
C113 .0236(11) .0198(10) .0167(10) .0018(8) -.0052(8) -.0042(8)
C114 .0192(10) .0166(10) .0253(11) .0021(8) -.0103(9) -.0063(8)
C115 .0178(10) .0162(10) .0237(11) -.0042(7) -.0058(9) -.0007(8)
C116 .0191(10) .0155(9) .0177(10) -.0041(7) -.0043(8) -.0002(8)
C121 .0178(10) .0144(9) .0193(10) -.0004(7) -.0060(8) -.0028(8)
C122 .0261(12) .0177(10) .0245(12) .0040(9) -.0059(10) -.0038(9)
C123 .0295(14) .0287(14) .0347(15) .0088(11) -.0053(12) -.0107(12)
C124 .0216(12) .0369(15) .0253(13) -.0005(10) -.0003(10) -.0125(11)
C125 .0241(12) .0296(13) .0187(11) -.0065(9) -.0042(9) -.0035(9)
C126 .0203(10) .0185(10) .0203(11) -.0023(8) -.0063(9) -.0014(8)
C131 .0149(9) .0155(9) .0170(10) -.0019(7) -.0036(8) -.0014(7)
C132 .0178(10) .0162(9) .0186(10) -.0010(7) -.0035(8) -.0015(8)
C133 .0204(11) .0201(11) .0225(11) .0026(8) -.0032(9) .0016(9)
C134 .0184(11) .0302(13) .0239(12) .0015(9) -.0056(9) .0041(10)
C135 .0269(13) .0365(15) .0280(13) -.0025(11) -.0142(11) -.0066(11)
C136 .0249(12) .0222(11) .0304(13) -.0005(9) -.0124(10) -.0069(10)
P2 .0168(2) .0155(2) .0118(2) -.00162(19) -.0040(2) -.00249(19)
C211 .0160(9) .0178(9) .0148(9) -.0010(7) -.0039(7) -.0044(8)
C212 .0231(11) .0189(10) .0188(11) -.0008(8) -.0027(9) -.0021(8)
C213 .0285(13) .0172(11) .0323(14) .0030(9) -.0040(11) -.0045(10)
C214 .0236(12) .0281(13) .0328(14) .0043(10) -.0010(11) -.0138(11)
C215 .0300(14) .0329(14) .0213(12) .0027(11) .0011(10) -.0080(11)
C216 .0219(11) .0248(11) .0171(10) .0009(9) -.0024(9) -.0027(9)
C221 .0184(10) .0161(9) .0151(9) -.0021(7) -.0034(8) -.0037(7)
C222 .0222(11) .0210(11) .0213(11) -.0059(8) -.0067(9) -.0033(9)
C223 .0286(13) .0207(11) .0274(13) -.0101(9) -.0036(10) -.0036(10)
C224 .0320(13) .0177(11) .0224(12) -.0046(9) .0004(10) -.0009(9)
C225 .0284(12) .0200(11) .0184(11) .0006(9) -.0058(9) .0005(9)
C226 .0220(11) .0188(10) .0181(10) -.0029(8) -.0068(8) -.0017(8)
C231 .0176(9) .0166(9) .0130(9) -.0028(7) -.0043(7) -.0004(7)
C232 .0217(11) .0200(10) .0212(11) -.0030(8) -.0081(9) -.0038(8)
C233 .0262(12) .0265(12) .0312(14) -.0063(10) -.0123(11) -.0043(10)
C234 .0187(11) .0366(15) .0308(14) -.0057(10) -.0089(10) .0012(11)
C235 .0180(11) .0358(14) .0256(13) .0030(10) -.0041(9) -.0046(11)
C236 .0207(11) .0237(11) .0177(10) .0018(8) -.0051(8) -.0046(9)

loop_
_atom_type_symbol
_atom_type_description
_atom_type_oxidation_number
_atom_type_number_in_cell
_atom_type_scat_dispersion_real
_atom_type_scat_dispersion_imag
_atom_type_scat_source
C ? 0 72 .002 .002 'Int Tables Vol IV Tables 2.2B and 2.3.1'
H ? 0 60 0 0 'Int Tables Vol IV Tables 2.2B and 2.3.1'
Ag ? 0 4 -1.085 1.101 'Int Tables Vol IV Tables 2.2B and 2.3.1'
O ? 0 12 .008 .006 'Int Tables Vol IV Tables 2.2B and 2.3.1'
P ? 0 4 .09 .095 'Int Tables Vol IV Tables 2.2B and 2.3.1'
Br ? 0 4 -.374 2.456 'Int Tables Vol IV Tables 2.2B and 2.3.1'

loop_
_diffrn_attenuator_code
_diffrn_attenuator_scale
? ?

loop_
_geom_angle_atom_site_label_1
_geom_angle_atom_site_label_2
_geom_angle_atom_site_label_3
_geom_angle_site_symmetry_1
_geom_angle_site_symmetry_2
_geom_angle_site_symmetry_3
_geom_angle
_geom_angle_publ_flag
O12 Ag1 O21 . . . 92.11(6) ?
O12 Ag1 O22 . . . 81.42(6) ?
O12 Ag1 P1 . . . 141.30(5) ?
O21 Ag1 O22 . . . 61.75(7) ?
O21 Ag1 P1 . . . 120.53(4) ?
O22 Ag1 P1 . . . 130.59(5) ?
O11 Ag2 O21 . . . 92.24(6) ?
O11 Ag2 P2 . . . 119.83(5) ?
O11 Ag2 O11 . . '2 666' 75.84(6) ?
O21 Ag2 P2 . . . 130.14(4) ?
O21 Ag2 O11 . . '2 666' 79.64(6) ?
P2 Ag2 O11 . . '2 666' 141.06(5) ?
O11 Br1 O12 . . . 104.41(9) ?
O11 Br1 O13 . . . 103.09(9) ?
O12 Br1 O13 . . . 105.15(10) ?
Ag2 O11 Br1 . . . 111.58(7) ?
Ag2 O11 Ag2 . . '2 666' 104.16(7) ?
Br1 O11 Ag2 . . '2 666' 127.04(10) ?
Ag1 O12 Br1 . . . 108.37(8) ?
O21 Br2 O22 . . . 100.69(10) ?
O21 Br2 O23 . . . 104.28(11) ?
O22 Br2 O23 . . . 106.50(11) ?
Ag1 O21 Ag2 . . . 116.80(8) ?
Ag1 O21 Br2 . . . 96.54(8) ?
Ag2 O21 Br2 . . . 122.82(8) ?
Ag1 O22 Br2 . . . 100.49(10) ?
Ag1 P1 C111 . . . 116.22(7) ?
Ag1 P1 C121 . . . 111.88(7) ?
Ag1 P1 C131 . . . 115.10(7) ?
C111 P1 C121 . . . 104.10(11) ?
C111 P1 C131 . . . 103.89(11) ?
C121 P1 C131 . . . 104.34(11) ?
P1 C111 C112 . . . 117.52(16) ?
P1 C111 C116 . . . 123.14(19) ?
C112 C111 C116 . . . 119.3(2) ?
C111 C112 C113 . . . 120.0(2) ?
C111 C112 H112 . . . 120.0 ?
C113 C112 H112 . . . 120.0 ?
C112 C113 C114 . . . 120.2(2) ?
C112 C113 H113 . . . 119.9 ?
C114 C113 H113 . . . 120.0 ?
C113 C114 C115 . . . 120.5(3) ?
C113 C114 H114 . . . 119.6 ?
C115 C114 H114 . . . 119.9 ?
C114 C115 C116 . . . 119.8(2) ?
C114 C115 H115 . . . 120.2 ?
C116 C115 H115 . . . 120.0 ?
C111 C116 C115 . . . 120.3(2) ?
C111 C116 H116 . . . 120.0 ?
C115 C116 H116 . . . 119.7 ?
P1 C121 C122 . . . 117.98(17) ?
P1 C121 C126 . . . 123.14(17) ?
C122 C121 C126 . . . 118.8(2) ?
C121 C122 C123 . . . 120.5(2) ?
C121 C122 H122 . . . 119.4 ?
C123 C122 H122 . . . 120.1 ?
C122 C123 C124 . . . 120.0(3) ?
C122 C123 H123 . . . 120.1 ?
C124 C123 H123 . . . 119.9 ?
C123 C124 C125 . . . 119.7(2) ?
C123 C124 H124 . . . 120.1 ?
C125 C124 H124 . . . 120.1 ?
C124 C125 C126 . . . 120.6(2) ?
C124 C125 H125 . . . 119.7 ?
C126 C125 H125 . . . 119.7 ?
C121 C126 C125 . . . 120.4(2) ?
C121 C126 H126 . . . 119.7 ?
C125 C126 H126 . . . 119.9 ?
P1 C131 C132 . . . 122.6(2) ?
P1 C131 C136 . . . 117.87(18) ?
C132 C131 C136 . . . 119.3(2) ?
C131 C132 C133 . . . 120.6(3) ?
C131 C132 H132 . . . 119.6 ?
C133 C132 H132 . . . 119.9 ?
C132 C133 C134 . . . 119.9(2) ?
C132 C133 H133 . . . 119.8 ?
C134 C133 H133 . . . 120.3 ?
C133 C134 C135 . . . 120.1(3) ?
C133 C134 H134 . . . 120.2 ?
C135 C134 H134 . . . 119.6 ?
C134 C135 C136 . . . 119.6(3) ?
C134 C135 H135 . . . 120.5 ?
C136 C135 H135 . . . 119.9 ?
C131 C136 C135 . . . 120.3(3) ?
C131 C136 H136 . . . 120.0 ?
C135 C136 H136 . . . 119.6 ?
Ag2 P2 C211 . . . 116.57(9) ?
Ag2 P2 C221 . . . 112.55(9) ?
Ag2 P2 C231 . . . 113.71(8) ?
C211 P2 C221 . . . 105.13(10) ?
C211 P2 C231 . . . 104.04(11) ?
C221 P2 C231 . . . 103.55(11) ?
P2 C211 C212 . . . 117.29(17) ?
P2 C211 C216 . . . 123.41(18) ?
C212 C211 C216 . . . 119.3(2) ?
C211 C212 C213 . . . 120.1(2) ?
C211 C212 H212 . . . 120.0 ?
C213 C212 H212 . . . 119.8 ?
C212 C213 C214 . . . 120.4(2) ?
C212 C213 H213 . . . 119.6 ?
C214 C213 H213 . . . 120.0 ?
C213 C214 C215 . . . 119.9(3) ?
C213 C214 H214 . . . 120.4 ?
C215 C214 H214 . . . 119.7 ?
C214 C215 C216 . . . 120.2(2) ?
C214 C215 H215 . . . 119.8 ?
C216 C215 H215 . . . 119.9 ?
C211 C216 C215 . . . 120.1(2) ?
C211 C216 H216 . . . 119.6 ?
C215 C216 H216 . . . 120.3 ?
P2 C221 C222 . . . 118.3(2) ?
P2 C221 C226 . . . 122.1(2) ?
C222 C221 C226 . . . 119.5(2) ?
C221 C222 C223 . . . 119.7(3) ?
C221 C222 H222 . . . 119.8 ?
C223 C222 H222 . . . 120.5 ?
C222 C223 C224 . . . 120.8(3) ?
C222 C223 H223 . . . 120.0 ?
C224 C223 H223 . . . 119.2 ?
C223 C224 C225 . . . 119.8(2) ?
C223 C224 H224 . . . 120.2 ?
C225 C224 H224 . . . 120.1 ?
C224 C225 C226 . . . 119.9(3) ?
C224 C225 H225 . . . 119.7 ?
C226 C225 H225 . . . 120.4 ?
C221 C226 C225 . . . 120.2(3) ?
C221 C226 H226 . . . 119.9 ?
C225 C226 H226 . . . 119.9 ?
P2 C231 C232 . . . 122.71(17) ?
P2 C231 C236 . . . 117.7(2) ?
C232 C231 C236 . . . 119.5(2) ?
C231 C232 C233 . . . 119.6(2) ?
C231 C232 H232 . . . 119.8 ?
C233 C232 H232 . . . 120.6 ?
C232 C233 C234 . . . 120.4(3) ?
C232 C233 H233 . . . 119.5 ?
C234 C233 H233 . . . 120.1 ?
C233 C234 C235 . . . 120.1(3) ?
C233 C234 H234 . . . 120.3 ?
C235 C234 H234 . . . 119.6 ?
C234 C235 C236 . . . 119.7(2) ?
C234 C235 H235 . . . 120.2 ?
C236 C235 H235 . . . 120.1 ?
C231 C236 C235 . . . 120.6(3) ?
C231 C236 H236 . . . 119.4 ?
C235 C236 H236 . . . 119.9 ?

loop_
_geom_bond_atom_site_label_1
_geom_bond_atom_site_label_2
_geom_bond_site_symmetry_1
_geom_bond_site_symmetry_2
_geom_bond_distance
_geom_bond_publ_flag
Ag1 O12 . . 2.3504(16) ?
Ag1 O21 . . 2.5461(18) ?
Ag1 O22 . . 2.462(2) ?
Ag1 P1 . . 2.3704(7) ?
Ag2 O11 . . 2.4422(16) ?
Ag2 O21 . . 2.392(2) ?
Ag2 P2 . . 2.3479(8) ?
Ag2 O11 . '2 666' 2.3233(18) ?
Br1 O11 . . 1.6784(16) ?
Br1 O12 . . 1.655(2) ?
Br1 O13 . . 1.6371(18) ?
Br2 O21 . . 1.683(2) ?
Br2 O22 . . 1.656(2) ?
Br2 O23 . . 1.6393(19) ?
P1 C111 . . 1.818(3) ?
P1 C121 . . 1.831(2) ?
P1 C131 . . 1.825(3) ?
C111 C112 . . 1.403(3) ?
C111 C116 . . 1.393(3) ?
C112 C113 . . 1.388(4) ?
C112 H112 . . .956 ?
C113 C114 . . 1.387(3) ?
C113 H113 . . .954 ?
C114 C115 . . 1.381(4) ?
C114 H114 . . .955 ?
C115 C116 . . 1.398(4) ?
C115 H115 . . .952 ?
C116 H116 . . .959 ?
C121 C122 . . 1.403(3) ?
C121 C126 . . 1.390(3) ?
C122 C123 . . 1.397(4) ?
C122 H122 . . .959 ?
C123 C124 . . 1.390(4) ?
C123 H123 . . .963 ?
C124 C125 . . 1.383(4) ?
C124 H124 . . .958 ?
C125 C126 . . 1.397(3) ?
C125 H125 . . .955 ?
C126 H126 . . .956 ?
C131 C132 . . 1.391(3) ?
C131 C136 . . 1.397(4) ?
C132 C133 . . 1.394(4) ?
C132 H132 . . .955 ?
C133 C134 . . 1.382(5) ?
C133 H133 . . .956 ?
C134 C135 . . 1.402(4) ?
C134 H134 . . .959 ?
C135 C136 . . 1.391(4) ?
C135 H135 . . .957 ?
C136 H136 . . .954 ?
P2 C211 . . 1.822(2) ?
P2 C221 . . 1.821(2) ?
P2 C231 . . 1.824(3) ?
C211 C212 . . 1.396(3) ?
C211 C216 . . 1.400(3) ?
C212 C213 . . 1.393(4) ?
C212 H212 . . .953 ?
C213 C214 . . 1.385(4) ?
C213 H213 . . .957 ?
C214 C215 . . 1.388(4) ?
C214 H214 . . .958 ?
C215 C216 . . 1.393(4) ?
C215 H215 . . .960 ?
C216 H216 . . .956 ?
C221 C222 . . 1.401(4) ?
C221 C226 . . 1.397(4) ?
C222 C223 . . 1.384(3) ?
C222 H222 . . .956 ?
C223 C224 . . 1.389(5) ?
C223 H223 . . .959 ?
C224 C225 . . 1.391(4) ?
C224 H224 . . .951 ?
C225 C226 . . 1.395(3) ?
C225 H225 . . .951 ?
C226 H226 . . .955 ?
C231 C232 . . 1.398(4) ?
C231 C236 . . 1.399(3) ?
C232 C233 . . 1.397(4) ?
C232 H232 . . .958 ?
C233 C234 . . 1.385(4) ?
C233 H233 . . .959 ?
C234 C235 . . 1.399(5) ?
C234 H234 . . .951 ?
C235 C236 . . 1.382(4) ?
C235 H235 . . .953 ?
C236 H236 . . .954 ?

loop_
_geom_hbond_atom_site_label_D
_geom_hbond_atom_site_label_H
_geom_hbond_atom_site_label_A
_geom_hbond_site_symmetry_D
_geom_hbond_site_symmetry_H
_geom_hbond_site_symmetry_A
_geom_hbond_distance_DH
_geom_hbond_distance_HA
_geom_hbond_distance_DA
_geom_hbond_angle_DHA
_geom_hbond_publ_flag
? ? ? ? ? ? ? ? ? ? ?

loop_
_geom_torsion_atom_site_label_1
_geom_torsion_atom_site_label_2
_geom_torsion_atom_site_label_3
_geom_torsion_atom_site_label_4
_geom_torsion_site_symmetry_1
_geom_torsion_site_symmetry_2
_geom_torsion_site_symmetry_3
_geom_torsion_site_symmetry_4
_geom_torsion
_geom_torsion_publ_flag
? ? ? ? ? ? ? ? ? ?
